data_4020535
loop_
_publ_author_name
'Youjun Yang'
'Jorge O. Escobedo'
'Alexander Wong'
'Corin M. Schowalter'
'Michael C. Touchy'
'Lijuan Jiao'
'William E. Crowe'
'Frank R. Fronczek'
'Robert M. Strongin'

_publ_section_title
;
 A Convenient Preparation of Xanthene Dyes
;
_journal_name_full 'Journal of Organic Chemistry'
_journal_page_first 6907
_journal_page_last 6912
_journal_paper_doi 10.1021/jo051002a
_journal_volume 70
_journal_year 2005
_chemical_formula_moiety 'C8 H11 B O4'
_chemical_formula_sum 'C8 H11 B O4'
_chemical_formula_weight 181.98
_space_group_IT_number 2
_space_group_name_Hall '-P 1'
_space_group_name_H-M_alt 'P -1'
_symmetry_cell_setting triclinic
_symmetry_space_group_name_Hall '-P 1'
_symmetry_space_group_name_H-M 'P -1'
_cell_angle_alpha 94.751(10)
_cell_angle_beta 94.535(10)
_cell_angle_gamma 96.537(14)
_cell_formula_units_Z 2
_cell_length_a 6.992(2)
_cell_length_b 7.916(2)
_cell_length_c 7.998(2)
_cell_measurement_temperature 105
_cell_volume 436.5(2)
_diffrn_ambient_temperature 105
_exptl_crystal_density_diffrn 1.384
_cod_depositor_comments
;
The following automatic conversions were performed:
'_symmetry_cell_setting' value 'Triclinic' changed to 'triclinic'
according to '/home/saulius/struct/CIF-dictionaries/cif_core.dic'
dictionary named 'cif_core.dic' version 2.4.1 from 2010-06-29.

Automatic conversion script
Id: cif_fix_enum 1527 2010-12-29 10:47:43Z saulius 
;
_cod_database_code 4020535

loop_
_symmetry_equiv_pos_as_xyz
'x, y, z'
'-x, -y, -z'

loop_
_atom_site_label
_atom_site_type_symbol
_atom_site_fract_x
_atom_site_fract_y
_atom_site_fract_z
_atom_site_U_iso_or_equiv
_atom_site_adp_type
_atom_site_occupancy
_atom_site_symmetry_multiplicity
_atom_site_calc_flag
_atom_site_refinement_flags
_atom_site_disorder_assembly
_atom_site_disorder_group
O1 O 0.82988(9) 0.50698(8) 0.30284(8) 0.01711(15) Uani 1 1 d . . .
H1O H 0.943(2) 0.5405(17) 0.3481(17) 0.026 Uiso 1 1 d . . .
O2 O 0.80947(9) 0.36237(9) 0.54924(8) 0.01828(15) Uani 1 1 d . . .
H2O H 0.724(2) 0.3034(17) 0.6061(17) 0.027 Uiso 1 1 d . . .
O3 O 0.45993(9) 0.19185(8) 0.57692(8) 0.01735(15) Uani 1 1 d . . .
O4 O -0.05607(9) 0.15139(8) 0.14661(8) 0.01888(15) Uani 1 1 d . . .
C1 C 0.51160(12) 0.33405(11) 0.33355(10) 0.01410(17) Uani 1 1 d . . .
C2 C 0.38538(12) 0.23037(11) 0.42231(10) 0.01381(17) Uani 1 1 d . . .
C3 C 0.19729(12) 0.17164(11) 0.35677(11) 0.01542(17) Uani 1 1 d . . .
H3 H 0.1149 0.1015 0.4186 0.019 Uiso 1 1 calc R . .
C4 C 0.13024(12) 0.21662(11) 0.19919(11) 0.01511(17) Uani 1 1 d . . .
C5 C 0.24943(12) 0.31906(11) 0.10713(11) 0.01676(18) Uani 1 1 d . . .
H5 H 0.2043 0.3499 0.0000 0.020 Uiso 1 1 calc R . .
C6 C 0.43729(12) 0.37504(11) 0.17709(11) 0.01651(18) Uani 1 1 d . . .
H6 H 0.5192 0.4450 0.1147 0.020 Uiso 1 1 calc R . .
C7 C 0.33315(13) 0.09706(12) 0.67692(11) 0.01905(19) Uani 1 1 d . . .
H7A H 0.2234 0.1599 0.6984 0.029 Uiso 1 1 calc R . .
H7B H 0.4034 0.0809 0.7843 0.029 Uiso 1 1 calc R . .
H7C H 0.2859 -0.0145 0.6165 0.029 Uiso 1 1 calc R . .
C8 C -0.13742(13) 0.20216(13) -0.00839(12) 0.02094(19) Uani 1 1 d . . .
H8A H -0.1340 0.3267 -0.0001 0.031 Uiso 1 1 calc R . .
H8B H -0.2716 0.1491 -0.0310 0.031 Uiso 1 1 calc R . .
H8C H -0.0624 0.1655 -0.1004 0.031 Uiso 1 1 calc R . .
B1 B 0.72517(13) 0.40405(12) 0.39872(12) 0.01463(18) Uani 1 1 d . . .

loop_
_atom_site_aniso_label
_atom_site_aniso_U_11
_atom_site_aniso_U_22
_atom_site_aniso_U_33
_atom_site_aniso_U_23
_atom_site_aniso_U_13
_atom_site_aniso_U_12
O1 0.0136(3) 0.0195(3) 0.0174(3) 0.0041(2) 0.0000(2) -0.0021(2)
O2 0.0141(3) 0.0231(3) 0.0170(3) 0.0061(2) -0.0006(2) -0.0024(2)
O3 0.0154(3) 0.0221(3) 0.0143(3) 0.0072(2) -0.0001(2) -0.0017(2)
O4 0.0133(3) 0.0224(3) 0.0196(3) 0.0044(2) -0.0032(2) -0.0022(2)
C1 0.0133(3) 0.0150(4) 0.0140(4) 0.0021(3) 0.0013(3) 0.0008(3)
C2 0.0146(4) 0.0143(4) 0.0124(4) 0.0018(3) 0.0002(3) 0.0019(3)
C3 0.0141(4) 0.0158(4) 0.0163(4) 0.0032(3) 0.0023(3) -0.0005(3)
C4 0.0130(4) 0.0147(4) 0.0170(4) -0.0001(3) -0.0002(3) 0.0010(3)
C5 0.0168(4) 0.0193(4) 0.0141(4) 0.0036(3) -0.0008(3) 0.0017(3)
C6 0.0154(4) 0.0184(4) 0.0158(4) 0.0050(3) 0.0017(3) -0.0003(3)
C7 0.0191(4) 0.0219(4) 0.0170(4) 0.0080(3) 0.0039(3) 0.0002(3)
C8 0.0173(4) 0.0252(5) 0.0193(4) 0.0027(3) -0.0046(3) 0.0019(3)
B1 0.0140(4) 0.0147(4) 0.0152(4) 0.0016(3) 0.0015(3) 0.0015(3)

loop_
_geom_bond_atom_site_label_1
_geom_bond_atom_site_label_2
_geom_bond_distance
_geom_bond_site_symmetry_2
_geom_bond_publ_flag
O1 B1 1.3581(11) . ?
O1 H1O 0.846(15) . ?
O2 B1 1.3797(11) . ?
O2 H2O 0.893(15) . ?
O3 C2 1.3749(10) . ?
O3 C7 1.4313(11) . ?
O4 C4 1.3655(11) . ?
O4 C8 1.4300(11) . ?
C1 C6 1.3943(12) . ?
C1 C2 1.4096(12) . ?
C1 B1 1.5650(13) . ?
C2 C3 1.3899(12) . ?
C3 C4 1.3978(12) . ?
C3 H3 0.9500 . ?
C4 C5 1.3915(12) . ?
C5 C6 1.3946(12) . ?
C5 H5 0.9500 . ?
C6 H6 0.9500 . ?
C7 H7A 0.9800 . ?
C7 H7B 0.9800 . ?
C7 H7C 0.9800 . ?
C8 H8A 0.9800 . ?
C8 H8B 0.9800 . ?
C8 H8C 0.9800 . ?

loop_
_cod_related_entry_id
_cod_related_entry_database
_cod_related_entry_code
1 ChemSpider 2016093
